data_4086382
loop_
_publ_author_name
'Fang, Bo'
'Hou, Guohua'
'Zi, Guofu'
'Ding, Wanjian'
'Walter, Marc D.'

_publ_section_title
;
 Steric and Electronic Influences of Internal Alkynes on the Formation of
 Thorium Metallacycles: A Combined Experimental and Computational Study
;
_journal_name_full Organometallics
_journal_paper_doi 10.1021/acs.organomet.5b00945
_journal_year 2016
_chemical_formula_moiety 'C48 H62 Th'
_chemical_formula_sum 'C48 H62 Th'
_chemical_formula_weight 871.01
_chemical_name_systematic
; 
 ? 
;
_space_group_crystal_system triclinic
_space_group_IT_number 2
_space_group_name_Hall '-P 1'
_space_group_name_H-M_alt 'P -1'
_symmetry_space_group_name_Hall '-P 1'
_symmetry_space_group_name_H-M 'P -1'
_atom_sites_solution_hydrogens geom
_audit_creation_method SHELXL-97
_cell_angle_alpha 83.385(9)
_cell_angle_beta 86.609(9)
_cell_angle_gamma 76.635(8)
_cell_formula_units_Z 2
_cell_length_a 10.248(5)
_cell_length_b 10.462(6)
_cell_length_c 18.835(10)
_cell_measurement_reflns_used 3499
_cell_measurement_temperature 100(2)
_cell_measurement_theta_max 24.44
_cell_measurement_theta_min 2.18
_cell_volume 1950.5(18)
_computing_cell_refinement 'Bruker SAINT'
_computing_data_collection 'Bruker APEX2'
_computing_data_reduction 'Bruker SAINT'
_computing_molecular_graphics 'Bruker SHELXTL'
_computing_publication_material 'Bruker SHELXTL'
_computing_structure_refinement 'SHELXL-97 (Sheldrick, 2008)'
_computing_structure_solution 'SHELXS-97 (Sheldrick, 2008)'
_diffrn_ambient_temperature 100(2)
_diffrn_measured_fraction_theta_full 0.988
_diffrn_measured_fraction_theta_max 0.978
_diffrn_measurement_device_type 'Bruker APEX-II CCD'
_diffrn_measurement_method '\f and \w scans'
_diffrn_radiation_type MoK\a
_diffrn_radiation_wavelength 0.71073
_diffrn_reflns_av_R_equivalents 0.0464
_diffrn_reflns_av_unetI/netI 0.0988
_diffrn_reflns_laue_measured_fraction_full 0.988
_diffrn_reflns_laue_measured_fraction_max 0.978
_diffrn_reflns_limit_h_max 12
_diffrn_reflns_limit_h_min -13
_diffrn_reflns_limit_k_max 8
_diffrn_reflns_limit_k_min -13
_diffrn_reflns_limit_l_max 24
_diffrn_reflns_limit_l_min -23
_diffrn_reflns_number 13365
_diffrn_reflns_point_group_measured_fraction_full 0.988
_diffrn_reflns_point_group_measured_fraction_max 0.978
_diffrn_reflns_theta_full 25.242
_diffrn_reflns_theta_max 27.802
_diffrn_reflns_theta_min 2.012
_exptl_absorpt_coefficient_mu 3.854
_exptl_absorpt_correction_T_max 0.75
_exptl_absorpt_correction_T_min 0.61
_exptl_absorpt_correction_type multi-scan
_exptl_absorpt_process_details SADABS
_exptl_crystal_colour 'pale yellow'
_exptl_crystal_density_diffrn 1.483
_exptl_crystal_description block
_exptl_crystal_F_000 880
_exptl_crystal_size_max 0.250
_exptl_crystal_size_mid 0.200
_exptl_crystal_size_min 0.200
_refine_diff_density_max 5.552
_refine_diff_density_min -4.376
_refine_diff_density_rms 0.291
_refine_ls_extinction_method none
_refine_ls_goodness_of_fit_ref 1.085
_refine_ls_hydrogen_treatment constr
_refine_ls_matrix_type full
_refine_ls_number_parameters 452
_refine_ls_number_reflns 9051
_refine_ls_number_restraints 0
_refine_ls_restrained_S_all 1.085
_refine_ls_R_factor_all 0.0888
_refine_ls_R_factor_gt 0.0724
_refine_ls_shift/su_max 0.001
_refine_ls_shift/su_mean 0.000
_refine_ls_structure_factor_coef Fsqd
_refine_ls_weighting_details 'w=1/[\s^2^(Fo^2^)+(0.0743P)^2^+39.8134P] where P=(Fo^2^+2Fc^2^)/3'
_refine_ls_weighting_scheme calc
_refine_ls_wR_factor_gt 0.1879
_refine_ls_wR_factor_ref 0.1960
_reflns_Friedel_coverage 0.000
_reflns_number_gt 7509
_reflns_number_total 9051
_reflns_threshold_expression 'I > 2\s(I)'
_cod_data_source_file om5b00945_si_003.cif
_cod_data_source_block compound6
_cod_database_code 4086382
_shelx_space_group_comment
; 
The symmetry employed for this shelxl refinement is uniquely defined 
by the following loop, which should always be used as a source of 
symmetry information in preference to the above space-group names. 
They are only intended as comments. 
;
_shelx_estimated_absorpt_t_min 0.446
_shelx_estimated_absorpt_t_max 0.513

loop_
_space_group_symop_operation_xyz
'x, y, z'
'-x, -y, -z'

loop_
_atom_site_label
_atom_site_type_symbol
_atom_site_fract_x
_atom_site_fract_y
_atom_site_fract_z
_atom_site_U_iso_or_equiv
_atom_site_adp_type
_atom_site_occupancy
_atom_site_site_symmetry_order
_atom_site_calc_flag
_atom_site_refinement_flags_posn
_atom_site_refinement_flags_adp
C1 C 0.8393(11) 0.7460(11) 0.8633(6) 0.021(2) Uani 1 1 d . .
C2 C 0.9218(11) 0.7462(10) 0.7993(6) 0.021(2) Uani 1 1 d . .
C3 C 0.9074(11) 0.8778(11) 0.7688(6) 0.023(2) Uani 1 1 d . .
C4 C 0.8169(11) 0.9607(11) 0.8138(6) 0.022(2) Uani 1 1 d . .
C5 C 0.7748(12) 0.8789(11) 0.8724(6) 0.023(2) Uani 1 1 d . .
C6 C 0.8344(14) 0.6264(12) 0.9149(6) 0.030(3) Uani 1 1 d . .
H6A H 0.8047 0.5610 0.8904 0.045 Uiso 1 1 calc R U
H6B H 0.7713 0.6521 0.9547 0.045 Uiso 1 1 calc R U
H6C H 0.9240 0.5880 0.9334 0.045 Uiso 1 1 calc R U
C7 C 1.0250(12) 0.6329(12) 0.7772(7) 0.028(3) Uani 1 1 d . .
H7A H 1.0460 0.6480 0.7259 0.043 Uiso 1 1 calc R U
H7B H 0.9912 0.5521 0.7869 0.043 Uiso 1 1 calc R U
H7C H 1.1064 0.6235 0.8040 0.043 Uiso 1 1 calc R U
C8 C 0.9811(13) 0.9206(13) 0.7022(7) 0.034(3) Uani 1 1 d . .
H8A H 1.0731 0.9207 0.7136 0.052 Uiso 1 1 calc R U
H8B H 0.9351 1.0098 0.6832 0.052 Uiso 1 1 calc R U
H8C H 0.9830 0.8592 0.6664 0.052 Uiso 1 1 calc R U
C9 C 0.7844(13) 1.1077(11) 0.8066(7) 0.030(3) Uani 1 1 d . .
H9A H 0.6871 1.1406 0.8119 0.046 Uiso 1 1 calc R U
H9B H 0.8156 1.1409 0.7594 0.046 Uiso 1 1 calc R U
H9C H 0.8290 1.1384 0.8438 0.046 Uiso 1 1 calc R U
C10 C 0.7024(13) 0.9318(12) 0.9374(6) 0.029(3) Uani 1 1 d . .
H10A H 0.7530 0.9876 0.9571 0.044 Uiso 1 1 calc R U
H10B H 0.6935 0.8583 0.9732 0.044 Uiso 1 1 calc R U
H10C H 0.6131 0.9843 0.9247 0.044 Uiso 1 1 calc R U
C11 C 0.7199(12) 0.6479(11) 0.6447(6) 0.024(2) Uani 1 1 d . .
C12 C 0.5890(11) 0.7214(11) 0.6284(6) 0.021(2) Uani 1 1 d . .
C13 C 0.4984(11) 0.6777(11) 0.6830(6) 0.023(2) Uani 1 1 d . .
C14 C 0.5747(11) 0.5814(11) 0.7314(6) 0.022(2) Uani 1 1 d . .
C15 C 0.7126(11) 0.5609(10) 0.7082(6) 0.022(2) Uani 1 1 d . .
C16 C 0.8435(12) 0.6486(12) 0.5983(7) 0.028(2) Uani 1 1 d . .
H16A H 0.8303 0.6230 0.5513 0.041 Uiso 1 1 calc R U
H16B H 0.9201 0.5858 0.6206 0.041 Uiso 1 1 calc R U
H16C H 0.8610 0.7375 0.5927 0.041 Uiso 1 1 calc R U
C17 C 0.5439(13) 0.8081(12) 0.5625(7) 0.029(3) Uani 1 1 d . .
H17A H 0.6217 0.8143 0.5305 0.044 Uiso 1 1 calc R U
H17B H 0.4990 0.8964 0.5750 0.044 Uiso 1 1 calc R U
H17C H 0.4811 0.7711 0.5384 0.044 Uiso 1 1 calc R U
C18 C 0.3480(12) 0.7178(13) 0.6817(6) 0.028(3) Uani 1 1 d . .
H18A H 0.3105 0.6399 0.6949 0.042 Uiso 1 1 calc R U
H18B H 0.3207 0.7566 0.6335 0.042 Uiso 1 1 calc R U
H18C H 0.3147 0.7829 0.7158 0.042 Uiso 1 1 calc R U
C19 C 0.5234(14) 0.4967(12) 0.7920(6) 0.031(3) Uani 1 1 d . .
H19A H 0.4319 0.5404 0.8063 0.046 Uiso 1 1 calc R U
H19B H 0.5819 0.4840 0.8327 0.046 Uiso 1 1 calc R U
H19C H 0.5230 0.4107 0.7762 0.046 Uiso 1 1 calc R U
C20 C 0.8214(14) 0.4482(11) 0.7373(7) 0.031(3) Uani 1 1 d . .
H20A H 0.8193 0.3688 0.7148 0.047 Uiso 1 1 calc R U
H20B H 0.8072 0.4315 0.7892 0.047 Uiso 1 1 calc R U
H20C H 0.9089 0.4705 0.7271 0.047 Uiso 1 1 calc R U
C21 C 0.5911(12) 1.0363(10) 0.6882(6) 0.021(2) Uani 1 1 d . .
C22 C 0.4592(11) 1.0729(10) 0.7123(6) 0.020(2) Uani 1 1 d . .
C23 C 0.4073(10) 1.0160(11) 0.7846(6) 0.019(2) Uani 1 1 d . .
C24 C 0.4374(12) 0.8902(11) 0.8155(6) 0.022(2) Uani 1 1 d . .
C25 C 0.6473(11) 1.1103(12) 0.6268(6) 0.023(2) Uani 1 1 d . .
C26 C 0.7331(11) 1.0450(11) 0.5747(6) 0.024(2) Uani 1 1 d . .
H26 H 0.7488 0.9516 0.5763 0.029 Uiso 1 1 calc R U
C27 C 0.7955(13) 1.1150(13) 0.5206(8) 0.035(3) Uani 1 1 d . .
H27 H 0.8442 1.0707 0.4826 0.042 Uiso 1 1 calc R U
C28 C 0.7867(12) 1.2488(13) 0.5222(7) 0.031(3) Uani 1 1 d . .
H28 H 0.8363 1.2950 0.4883 0.037 Uiso 1 1 calc R U
C29 C 0.7052(13) 1.3139(13) 0.5735(7) 0.034(3) Uani 1 1 d . .
H29 H 0.6905 1.4072 0.5715 0.040 Uiso 1 1 calc R U
C30 C 0.6431(14) 1.2442(12) 0.6288(6) 0.031(3) Uani 1 1 d . .
H30 H 0.5981 1.2885 0.6677 0.037 Uiso 1 1 calc R U
C31 C 0.3558(10) 1.1666(10) 0.6648(6) 0.020(2) Uani 1 1 d . .
H31 H 0.4045 1.1753 0.6175 0.024 Uiso 1 1 calc R U
C32 C 0.2961(14) 1.3064(12) 0.6789(7) 0.032(3) Uani 1 1 d . .
H32A H 0.3691 1.3506 0.6864 0.039 Uiso 1 1 calc R U
H32B H 0.2392 1.3067 0.7233 0.039 Uiso 1 1 calc R U
C33 C 0.2120(12) 1.3830(11) 0.6175(7) 0.028(3) Uani 1 1 d . .
H33A H 0.1730 1.4742 0.6292 0.034 Uiso 1 1 calc R U
H33B H 0.2702 1.3883 0.5739 0.034 Uiso 1 1 calc R U
C34 C 0.1006(13) 1.3182(12) 0.6031(7) 0.031(3) Uani 1 1 d . .
H34A H 0.0349 1.3250 0.6440 0.038 Uiso 1 1 calc R U
H34B H 0.0534 1.3653 0.5600 0.038 Uiso 1 1 calc R U
C35 C 0.1530(11) 1.1761(12) 0.5921(7) 0.028(2) Uani 1 1 d . .
H35A H 0.0763 1.1343 0.5897 0.033 Uiso 1 1 calc R U
H35B H 0.2033 1.1705 0.5456 0.033 Uiso 1 1 calc R U
C36 C 0.2427(11) 1.1006(11) 0.6496(6) 0.023(2) Uani 1 1 d . .
H36A H 0.2829 1.0112 0.6357 0.028 Uiso 1 1 calc R U
H36B H 0.1880 1.0904 0.6941 0.028 Uiso 1 1 calc R U
C37 C 0.3125(11) 1.1244(10) 0.8237(6) 0.020(2) Uani 1 1 d . .
C38 C 0.3756(13) 1.2142(11) 0.8506(6) 0.026(2) Uani 1 1 d . .
H38 H 0.4696 1.2057 0.8433 0.031 Uiso 1 1 calc R U
C39 C 0.2997(14) 1.3159(11) 0.8881(7) 0.031(3) Uani 1 1 d . .
H39 H 0.3419 1.3748 0.9079 0.037 Uiso 1 1 calc R U
C40 C 0.1599(13) 1.3293(13) 0.8959(7) 0.033(3) Uani 1 1 d . .
H40 H 0.1062 1.4010 0.9185 0.039 Uiso 1 1 calc R U
C41 C 0.1008(12) 1.2385(13) 0.8708(7) 0.031(3) Uani 1 1 d . .
H41 H 0.0075 1.2442 0.8794 0.037 Uiso 1 1 calc R U
C42 C 0.1756(12) 1.1395(12) 0.8332(7) 0.031(3) Uani 1 1 d . .
H42 H 0.1324 1.0810 0.8137 0.037 Uiso 1 1 calc R U
C43 C 0.3672(11) 0.8496(12) 0.8852(6) 0.024(2) Uani 1 1 d . .
H43 H 0.3399 0.9289 0.9123 0.028 Uiso 1 1 calc R U
C44 C 0.2421(12) 0.8048(13) 0.8721(6) 0.027(2) Uani 1 1 d . .
H44A H 0.2669 0.7255 0.8458 0.032 Uiso 1 1 calc R U
H44B H 0.1826 0.8753 0.8417 0.032 Uiso 1 1 calc R U
C45 C 0.1665(12) 0.7723(13) 0.9409(7) 0.033(3) Uani 1 1 d . .
H45A H 0.1351 0.8531 0.9655 0.039 Uiso 1 1 calc R U
H45B H 0.0868 0.7410 0.9297 0.039 Uiso 1 1 calc R U
C46 C 0.2532(14) 0.6687(14) 0.9892(7) 0.036(3) Uani 1 1 d . .
H46A H 0.2707 0.5838 0.9680 0.043 Uiso 1 1 calc R U
H46B H 0.2044 0.6574 1.0356 0.043 Uiso 1 1 calc R U
C47 C 0.3857(14) 0.7002(13) 1.0024(7) 0.034(3) Uani 1 1 d . .
H47A H 0.3700 0.7734 1.0331 0.041 Uiso 1 1 calc R U
H47B H 0.4440 0.6219 1.0282 0.041 Uiso 1 1 calc R U
C48 C 0.4561(12) 0.7391(11) 0.9336(6) 0.025(2) Uani 1 1 d . .
H48A H 0.4865 0.6605 0.9072 0.030 Uiso 1 1 calc R U
H48B H 0.5367 0.7688 0.9451 0.030 Uiso 1 1 calc R U
Th1 Th 0.65488(4) 0.81607(4) 0.75359(2) 0.01728(13) Uani 1 1 d . .

loop_
_atom_site_aniso_label
_atom_site_aniso_U_11
_atom_site_aniso_U_22
_atom_site_aniso_U_33
_atom_site_aniso_U_23
_atom_site_aniso_U_13
_atom_site_aniso_U_12
C1 0.023(5) 0.021(5) 0.020(5) 0.003(4) -0.002(4) -0.009(4)
C2 0.018(5) 0.021(5) 0.025(6) 0.000(4) 0.001(4) -0.012(4)
C3 0.017(5) 0.026(6) 0.026(6) 0.002(4) -0.001(4) -0.008(4)
C4 0.026(6) 0.018(5) 0.025(6) -0.001(4) -0.003(4) -0.010(4)
C5 0.029(6) 0.018(5) 0.022(6) -0.003(4) -0.004(4) -0.005(4)
C6 0.043(7) 0.024(6) 0.022(6) 0.003(5) 0.004(5) -0.007(5)
C7 0.030(6) 0.025(6) 0.030(6) -0.003(5) -0.008(5) -0.006(5)
C8 0.029(6) 0.035(7) 0.038(7) 0.011(5) 0.008(5) -0.013(5)
C9 0.032(6) 0.019(6) 0.045(8) 0.002(5) -0.009(5) -0.016(5)
C10 0.037(7) 0.030(6) 0.025(6) -0.007(5) 0.004(5) -0.016(5)
C11 0.036(6) 0.019(5) 0.015(5) -0.004(4) 0.002(4) -0.004(5)
C12 0.018(5) 0.022(5) 0.022(5) -0.001(4) 0.004(4) -0.006(4)
C13 0.021(5) 0.021(5) 0.029(6) -0.005(4) -0.001(4) -0.011(4)
C14 0.030(6) 0.021(5) 0.018(5) -0.003(4) 0.007(4) -0.015(5)
C15 0.026(6) 0.012(5) 0.028(6) -0.005(4) 0.006(4) -0.007(4)
C16 0.029(6) 0.023(6) 0.031(6) -0.002(5) 0.005(5) -0.009(5)
C17 0.030(6) 0.029(6) 0.028(6) -0.003(5) 0.005(5) -0.009(5)
C18 0.027(6) 0.036(7) 0.024(6) -0.001(5) 0.004(5) -0.016(5)
C19 0.050(8) 0.026(6) 0.019(6) 0.001(5) 0.013(5) -0.019(6)
C20 0.045(7) 0.017(5) 0.032(7) -0.001(5) -0.002(6) -0.005(5)
C21 0.032(6) 0.018(5) 0.014(5) -0.002(4) 0.007(4) -0.010(5)
C22 0.024(5) 0.017(5) 0.020(5) -0.004(4) 0.004(4) -0.008(4)
C23 0.015(5) 0.024(5) 0.020(5) -0.007(4) 0.001(4) -0.006(4)
C24 0.032(6) 0.019(5) 0.019(5) -0.004(4) 0.000(4) -0.010(5)
C25 0.017(5) 0.030(6) 0.026(6) -0.005(5) 0.005(4) -0.010(5)
C26 0.022(5) 0.025(6) 0.026(6) 0.000(4) 0.002(4) -0.007(5)
C27 0.025(6) 0.034(7) 0.045(8) -0.008(6) 0.008(5) -0.004(5)
C28 0.028(6) 0.043(7) 0.028(6) 0.002(5) -0.003(5) -0.022(6)
C29 0.036(7) 0.028(6) 0.040(7) 0.003(5) 0.000(6) -0.019(5)
C30 0.044(7) 0.029(6) 0.022(6) -0.004(5) 0.001(5) -0.014(6)
C31 0.017(5) 0.022(5) 0.025(6) -0.004(4) 0.003(4) -0.012(4)
C32 0.043(7) 0.026(6) 0.029(7) 0.000(5) -0.009(5) -0.008(6)
C33 0.030(6) 0.021(5) 0.029(6) 0.001(5) 0.005(5) 0.000(5)
C34 0.034(7) 0.029(6) 0.029(7) -0.006(5) -0.001(5) -0.002(5)
C35 0.020(5) 0.032(6) 0.030(6) -0.003(5) 0.008(5) -0.006(5)
C36 0.023(5) 0.022(5) 0.026(6) -0.005(4) 0.000(4) -0.010(4)
C37 0.023(5) 0.020(5) 0.016(5) 0.002(4) 0.002(4) -0.004(4)
C38 0.035(6) 0.022(5) 0.025(6) -0.008(4) 0.002(5) -0.010(5)
C39 0.046(7) 0.020(6) 0.029(6) -0.005(5) 0.004(5) -0.010(5)
C40 0.031(6) 0.032(7) 0.030(7) -0.003(5) 0.003(5) 0.004(5)
C41 0.022(6) 0.040(7) 0.028(6) -0.008(5) 0.007(5) 0.000(5)
C42 0.027(6) 0.033(6) 0.034(7) -0.011(5) 0.009(5) -0.010(5)
C43 0.017(5) 0.031(6) 0.022(6) 0.001(4) 0.004(4) -0.007(5)
C44 0.024(6) 0.042(7) 0.019(6) -0.002(5) 0.005(4) -0.016(5)
C45 0.025(6) 0.044(7) 0.033(7) 0.002(5) 0.009(5) -0.022(6)
C46 0.045(8) 0.041(7) 0.029(7) -0.010(5) 0.014(6) -0.027(6)
C47 0.043(7) 0.028(6) 0.029(7) 0.006(5) 0.006(5) -0.006(6)
C48 0.024(5) 0.026(6) 0.026(6) -0.001(5) 0.005(5) -0.006(5)
Th1 0.01812(19) 0.01538(19) 0.0193(2) -0.00267(12) 0.00163(13) -0.00595(13)

loop_
_atom_type_symbol
_atom_type_description
_atom_type_scat_dispersion_real
_atom_type_scat_dispersion_imag
_atom_type_scat_source
C C 0.0033 0.0016 'International Tables Vol C Tables 4.2.6.8 and 6.1.1.4'
H H 0.0000 0.0000 'International Tables Vol C Tables 4.2.6.8 and 6.1.1.4'
Th Th -7.2400 8.8979 'International Tables Vol C Tables 4.2.6.8 and 6.1.1.4'

loop_
_geom_angle_atom_site_label_1
_geom_angle_atom_site_label_2
_geom_angle_atom_site_label_3
_geom_angle
C5 C1 C2 108.1(9)
C5 C1 C6 126.5(10)
C2 C1 C6 125.1(10)
C5 C1 Th1 76.4(6)
C2 C1 Th1 76.1(6)
C6 C1 Th1 118.6(8)
C3 C2 C1 108.2(10)
C3 C2 C7 125.0(10)
C1 C2 C7 125.7(10)
C3 C2 Th1 76.5(6)
C1 C2 Th1 74.5(6)
C7 C2 Th1 124.7(7)
C2 C3 C4 108.0(10)
C2 C3 C8 124.8(11)
C4 C3 C8 127.1(11)
C2 C3 Th1 74.7(6)
C4 C3 Th1 75.6(6)
C8 C3 Th1 118.0(8)
C3 C4 C5 108.2(9)
C3 C4 C9 126.4(11)
C5 C4 C9 125.0(11)
C3 C4 Th1 75.4(6)
C5 C4 Th1 74.6(6)
C9 C4 Th1 121.8(8)
C1 C5 C4 107.5(10)
C1 C5 C10 128.0(11)
C4 C5 C10 123.2(10)
C1 C5 Th1 74.4(6)
C4 C5 Th1 76.3(6)
C10 C5 Th1 125.9(8)
C1 C6 H6A 109.5
C1 C6 H6B 109.5
H6A C6 H6B 109.5
C1 C6 H6C 109.5
H6A C6 H6C 109.5
H6B C6 H6C 109.5
C2 C7 H7A 109.5
C2 C7 H7B 109.5
H7A C7 H7B 109.5
C2 C7 H7C 109.5
H7A C7 H7C 109.5
H7B C7 H7C 109.5
C3 C8 H8A 109.5
C3 C8 H8B 109.5
H8A C8 H8B 109.5
C3 C8 H8C 109.5
H8A C8 H8C 109.5
H8B C8 H8C 109.5
C4 C9 H9A 109.5
C4 C9 H9B 109.5
H9A C9 H9B 109.5
C4 C9 H9C 109.5
H9A C9 H9C 109.5
H9B C9 H9C 109.5
C5 C10 H10A 109.5
C5 C10 H10B 109.5
H10A C10 H10B 109.5
C5 C10 H10C 109.5
H10A C10 H10C 109.5
H10B C10 H10C 109.5
C12 C11 C15 108.9(10)
C12 C11 C16 125.6(10)
C15 C11 C16 125.1(10)
C12 C11 Th1 76.6(6)
C15 C11 Th1 75.8(6)
C16 C11 Th1 120.0(8)
C11 C12 C13 106.9(10)
C11 C12 C17 128.4(10)
C13 C12 C17 123.8(10)
C11 C12 Th1 74.4(6)
C13 C12 Th1 76.4(6)
C17 C12 Th1 123.4(7)
C14 C13 C12 108.2(10)
C14 C13 C18 126.5(10)
C12 C13 C18 124.9(10)
C14 C13 Th1 75.0(6)
C12 C13 Th1 74.2(6)
C18 C13 Th1 122.7(7)
C13 C14 C15 108.5(10)
C13 C14 C19 127.4(11)
C15 C14 C19 123.5(11)
C13 C14 Th1 76.6(6)
C15 C14 Th1 74.4(6)
C19 C14 Th1 122.0(7)
C11 C15 C14 107.4(10)
C11 C15 C20 127.0(10)
C14 C15 C20 124.4(10)
C11 C15 Th1 74.8(6)
C14 C15 Th1 76.4(6)
C20 C15 Th1 124.5(8)
C11 C16 H16A 109.5
C11 C16 H16B 109.5
H16A C16 H16B 109.5
C11 C16 H16C 109.5
H16A C16 H16C 109.5
H16B C16 H16C 109.5
C12 C17 H17A 109.5
C12 C17 H17B 109.5
H17A C17 H17B 109.5
C12 C17 H17C 109.5
H17A C17 H17C 109.5
H17B C17 H17C 109.5
C13 C18 H18A 109.5
C13 C18 H18B 109.5
H18A C18 H18B 109.5
C13 C18 H18C 109.5
H18A C18 H18C 109.5
H18B C18 H18C 109.5
C14 C19 H19A 109.5
C14 C19 H19B 109.5
H19A C19 H19B 109.5
C14 C19 H19C 109.5
H19A C19 H19C 109.5
H19B C19 H19C 109.5
C15 C20 H20A 109.5
C15 C20 H20B 109.5
H20A C20 H20B 109.5
C15 C20 H20C 109.5
H20A C20 H20C 109.5
H20B C20 H20C 109.5
C22 C21 C25 122.6(10)
C22 C21 Th1 99.8(7)
C25 C21 Th1 136.0(8)
C21 C22 C31 120.2(10)
C21 C22 C23 122.9(10)
C31 C22 C23 116.8(9)
C21 C22 Th1 53.3(6)
C31 C22 Th1 154.5(7)
C23 C22 Th1 73.6(6)
C24 C23 C22 128.5(10)
C24 C23 C37 120.0(10)
C22 C23 C37 111.5(9)
C24 C23 Th1 55.0(6)
C22 C23 Th1 76.6(6)
C37 C23 Th1 158.2(7)
C23 C24 C43 121.1(10)
C23 C24 Th1 98.2(7)
C43 C24 Th1 136.9(8)
C30 C25 C26 117.2(11)
C30 C25 C21 119.5(10)
C26 C25 C21 121.5(10)
C27 C26 C25 121.2(11)
C27 C26 H26 119.4
C25 C26 H26 119.4
C28 C27 C26 120.2(12)
C28 C27 H27 119.9
C26 C27 H27 119.9
C29 C28 C27 119.1(12)
C29 C28 H28 120.5
C27 C28 H28 120.5
C28 C29 C30 121.0(12)
C28 C29 H29 119.5
C30 C29 H29 119.5
C25 C30 C29 120.3(11)
C25 C30 H30 119.9
C29 C30 H30 119.9
C32 C31 C22 123.1(10)
C32 C31 C36 109.0(9)
C22 C31 C36 110.8(9)
C32 C31 H31 104.0
C22 C31 H31 104.0
C36 C31 H31 104.0
C31 C32 C33 111.8(10)
C31 C32 H32A 109.3
C33 C32 H32A 109.3
C31 C32 H32B 109.3
C33 C32 H32B 109.3
H32A C32 H32B 107.9
C34 C33 C32 111.3(10)
C34 C33 H33A 109.4
C32 C33 H33A 109.4
C34 C33 H33B 109.4
C32 C33 H33B 109.4
H33A C33 H33B 108.0
C35 C34 C33 111.5(10)
C35 C34 H34A 109.3
C33 C34 H34A 109.3
C35 C34 H34B 109.3
C33 C34 H34B 109.3
H34A C34 H34B 108.0
C36 C35 C34 113.4(10)
C36 C35 H35A 108.9
C34 C35 H35A 108.9
C36 C35 H35B 108.9
C34 C35 H35B 108.9
H35A C35 H35B 107.7
C35 C36 C31 113.5(9)
C35 C36 H36A 108.9
C31 C36 H36A 108.9
C35 C36 H36B 108.9
C31 C36 H36B 108.9
H36A C36 H36B 107.7
C42 C37 C38 119.4(10)
C42 C37 C23 125.6(10)
C38 C37 C23 114.9(10)
C39 C38 C37 120.0(11)
C39 C38 H38 120.0
C37 C38 H38 120.0
C38 C39 C40 118.9(12)
C38 C39 H39 120.6
C40 C39 H39 120.6
C41 C40 C39 120.0(11)
C41 C40 H40 120.0
C39 C40 H40 120.0
C40 C41 C42 120.7(12)
C40 C41 H41 119.6
C42 C41 H41 119.6
C41 C42 C37 120.7(12)
C41 C42 H42 119.6
C37 C42 H42 119.6
C44 C43 C24 111.8(9)
C44 C43 C48 107.7(10)
C24 C43 C48 113.9(9)
C44 C43 H43 107.7
C24 C43 H43 107.7
C48 C43 H43 107.7
C43 C44 C45 112.4(10)
C43 C44 H44A 109.1
C45 C44 H44A 109.1
C43 C44 H44B 109.1
C45 C44 H44B 109.1
H44A C44 H44B 107.9
C46 C45 C44 111.1(11)
C46 C45 H45A 109.4
C44 C45 H45A 109.4
C46 C45 H45B 109.4
C44 C45 H45B 109.4
H45A C45 H45B 108.0
C45 C46 C47 113.4(11)
C45 C46 H46A 108.9
C47 C46 H46A 108.9
C45 C46 H46B 108.9
C47 C46 H46B 108.9
H46A C46 H46B 107.7
C48 C47 C46 111.8(11)
C48 C47 H47A 109.3
C46 C47 H47A 109.3
C48 C47 H47B 109.3
C46 C47 H47B 109.3
H47A C47 H47B 107.9
C47 C48 C43 113.3(10)
C47 C48 H48A 108.9
C43 C48 H48A 108.9
C47 C48 H48B 108.9
C43 C48 H48B 108.9
H48A C48 H48B 107.7
C21 Th1 C24 82.2(4)
C21 Th1 C1 124.8(3)
C24 Th1 C1 104.4(3)
C21 Th1 C11 103.5(3)
C24 Th1 C11 128.8(4)
C1 Th1 C11 112.1(3)
C21 Th1 C15 132.0(3)
C24 Th1 C15 117.4(3)
C1 Th1 C15 94.0(3)
C11 Th1 C15 29.4(3)
C21 Th1 C2 114.5(3)
C24 Th1 C2 133.1(3)
C1 Th1 C2 29.4(3)
C11 Th1 C2 91.3(3)
C15 Th1 C2 84.6(3)
C21 Th1 C5 99.7(3)
C24 Th1 C5 87.2(3)
C1 Th1 C5 29.2(3)
C11 Th1 C5 139.1(3)
C15 Th1 C5 123.1(3)
C2 Th1 C5 48.2(3)
C21 Th1 C12 85.8(3)
C24 Th1 C12 104.2(3)
C1 Th1 C12 140.4(3)
C11 Th1 C12 29.1(3)
C15 Th1 C12 48.3(3)
C2 Th1 C12 119.9(3)
C5 Th1 C12 168.0(3)
C21 Th1 C14 128.7(4)
C24 Th1 C14 88.4(3)
C1 Th1 C14 106.4(3)
C11 Th1 C14 48.1(3)
C15 Th1 C14 29.2(3)
C2 Th1 C14 108.5(3)
C5 Th1 C14 130.2(3)
C12 Th1 C14 48.0(3)
C21 Th1 C3 85.8(4)
C24 Th1 C3 130.6(3)
C1 Th1 C3 48.0(3)
C11 Th1 C3 100.6(3)
C15 Th1 C3 106.1(3)
C2 Th1 C3 28.8(3)
C5 Th1 C3 48.1(3)
C12 Th1 C3 122.5(3)
C14 Th1 C3 133.9(3)
C21 Th1 C4 76.9(3)
C24 Th1 C4 101.7(3)
C1 Th1 C4 47.9(3)
C11 Th1 C4 129.4(3)
C15 Th1 C4 132.2(3)
C2 Th1 C4 47.7(3)
C5 Th1 C4 29.1(3)
C12 Th1 C4 146.4(3)
C14 Th1 C4 153.9(3)
C3 Th1 C4 29.0(3)
C21 Th1 C13 100.4(4)
C24 Th1 C13 80.9(3)
C1 Th1 C13 134.8(3)
C11 Th1 C13 47.9(3)
C15 Th1 C13 47.7(3)
C2 Th1 C13 132.3(3)
C5 Th1 C13 155.0(3)
C12 Th1 C13 29.5(3)
C14 Th1 C13 28.4(3)
C3 Th1 C13 148.5(3)
C4 Th1 C13 175.8(3)

loop_
_geom_bond_atom_site_label_1
_geom_bond_atom_site_label_2
_geom_bond_distance
C1 C5 1.420(15)
C1 C2 1.429(15)
C1 C6 1.503(15)
C1 Th1 2.802(11)
C2 C3 1.408(15)
C2 C7 1.476(16)
C2 Th1 2.823(11)
C3 C4 1.426(16)
C3 C8 1.504(16)
C3 Th1 2.846(11)
C4 C5 1.426(16)
C4 C9 1.489(15)
C4 Th1 2.848(11)
C5 C10 1.487(16)
C5 Th1 2.826(11)
C6 H6A 0.9800
C6 H6B 0.9800
C6 H6C 0.9800
C7 H7A 0.9800
C7 H7B 0.9800
C7 H7C 0.9800
C8 H8A 0.9800
C8 H8B 0.9800
C8 H8C 0.9800
C9 H9A 0.9800
C9 H9B 0.9800
C9 H9C 0.9800
C10 H10A 0.9800
C10 H10B 0.9800
C10 H10C 0.9800
C11 C12 1.415(16)
C11 C15 1.426(15)
C11 C16 1.497(16)
C11 Th1 2.806(10)
C12 C13 1.450(15)
C12 C17 1.480(16)
C12 Th1 2.835(11)
C13 C14 1.402(16)
C13 C18 1.502(16)
C13 Th1 2.864(11)
C14 C15 1.429(15)
C14 C19 1.508(14)
C14 Th1 2.844(10)
C15 C20 1.501(16)
C15 Th1 2.818(10)
C16 H16A 0.9800
C16 H16B 0.9800
C16 H16C 0.9800
C17 H17A 0.9800
C17 H17B 0.9800
C17 H17C 0.9800
C18 H18A 0.9800
C18 H18B 0.9800
C18 H18C 0.9800
C19 H19A 0.9800
C19 H19B 0.9800
C19 H19C 0.9800
C20 H20A 0.9800
C20 H20B 0.9800
C20 H20C 0.9800
C21 C22 1.382(15)
C21 C25 1.479(15)
C21 Th1 2.449(11)
C22 C31 1.521(15)
C22 C23 1.538(15)
C22 Th1 3.010(11)
C23 C24 1.351(15)
C23 C37 1.539(14)
C23 Th1 2.968(10)
C24 C43 1.523(15)
C24 Th1 2.456(11)
C25 C30 1.396(16)
C25 C26 1.407(16)
C26 C27 1.397(18)
C26 H26 0.9500
C27 C28 1.386(18)
C27 H27 0.9500
C28 C29 1.373(19)
C28 H28 0.9500
C29 C30 1.409(17)
C29 H29 0.9500
C30 H30 0.9500
C31 C32 1.497(16)
C31 C36 1.535(14)
C31 H31 1.0000
C32 C33 1.520(17)
C32 H32A 0.9900
C32 H32B 0.9900
C33 C34 1.508(18)
C33 H33A 0.9900
C33 H33B 0.9900
C34 C35 1.494(17)
C34 H34A 0.9900
C34 H34B 0.9900
C35 C36 1.493(17)
C35 H35A 0.9900
C35 H35B 0.9900
C36 H36A 0.9900
C36 H36B 0.9900
C37 C42 1.378(16)
C37 C38 1.409(15)
C38 C39 1.400(16)
C38 H38 0.9500
C39 C40 1.408(19)
C39 H39 0.9500
C40 C41 1.377(19)
C40 H40 0.9500
C41 C42 1.378(16)
C41 H41 0.9500
C42 H42 0.9500
C43 C44 1.505(16)
C43 C48 1.538(16)
C43 H43 1.0000
C44 C45 1.516(15)
C44 H44A 0.9900
C44 H44B 0.9900
C45 C46 1.487(19)
C45 H45A 0.9900
C45 H45B 0.9900
C46 C47 1.510(19)
C46 H46A 0.9900
C46 H46B 0.9900
C47 C48 1.505(16)
C47 H47A 0.9900
C47 H47B 0.9900
C48 H48A 0.9900
C48 H48B 0.9900
